data_7718873
loop_
_publ_author_name
'Xu, Shuting'
'Zhang, Yu'
'Li, Bin'
'Li, Hao'
'Huang, Jing'
'Chen, Yiyu'
'Hu, Kun'
'Zhang, Fengjun'
'Fang, Xiaolong'

_publ_section_title
;
 Efficient hydrogenation of ketones and aldehydes catalysed by a
 well-defined PNNP-rhenium complex.
;
_journal_issue 26
_journal_name_full 'Dalton transactions (Cambridge, England : 2003)'
_journal_page_first 10396
_journal_page_last 10402
_journal_paper_doi 10.1039/d5dt01368b
_journal_volume 54
_journal_year 2025
_chemical_formula_moiety 'C46 H43 N2 O2 P2 Re, C7 H8'
_chemical_formula_sum 'C53 H51 N2 O2 P2 Re'
_chemical_formula_weight 996.10
_space_group_crystal_system triclinic
_space_group_IT_number 2
_space_group_name_Hall '-P 1'
_space_group_name_H-M_alt 'P -1'
_atom_sites_solution_hydrogens geom
_atom_sites_solution_primary dual
_audit_creation_date 2025-06-03
_audit_creation_method
;
Olex2 1.5
(compiled 2025.04.05 svn.rf049d14d for OlexSys, GUI svn.r7224)
;
_audit_update_record
;
2025-06-09 deposited with the CCDC.	2025-06-11 downloaded from the CCDC.
;
_cell_angle_alpha 82.494(2)
_cell_angle_beta 88.151(2)
_cell_angle_gamma 67.487(2)
_cell_formula_units_Z 2
_cell_length_a 12.7975(4)
_cell_length_b 13.4519(4)
_cell_length_c 13.8667(4)
_cell_measurement_reflns_used 27372
_cell_measurement_temperature 120
_cell_measurement_theta_max 69.96
_cell_measurement_theta_min 3.21
_cell_volume 2185.94(12)
_computing_cell_refinement
;
X-Area Recipe 2.0.2 (STOE, 2024)
;
_computing_data_collection
;
X-Area Pilatus3_SV 1.31.194.0 (STOE, 2023)
;
_computing_data_reduction
;
X-Area Integrate 2.5.18.0 (STOE, 2024)
X-Area LANA 2.8.4 (STOE, 2024)
;
_computing_molecular_graphics 'Olex2 1.5 (Dolomanov et al., 2009)'
_computing_publication_material 'Olex2 1.5 (Dolomanov et al., 2009)'
_computing_structure_refinement 'SHELXL 2018/3 (Sheldrick, 2015)'
_computing_structure_solution 'SHELXT 2018/2 (Sheldrick, 2018)'
_diffrn_ambient_temperature 120
_diffrn_detector Pilatus300K
_diffrn_detector_area_resol_mean 5.81
_diffrn_detector_type 'DECTRIS PILATUS 300K'
_diffrn_measured_fraction_theta_full 0.971
_diffrn_measured_fraction_theta_max 0.953
_diffrn_measurement_details
;
 1494 frames, detector distance = 40 mm
;
_diffrn_measurement_device 'Eulerian 4-circle diffractometer'
_diffrn_measurement_device_type 'STOE STADIVARI'
_diffrn_measurement_method 'rotation method, \w scans'
_diffrn_radiation_collimation '1.2 mm, 0.6 diameter'
_diffrn_radiation_monochromator 'Graded multilayer mirror'
_diffrn_radiation_polarisn_norm 270
_diffrn_radiation_probe x-ray
_diffrn_radiation_type 'Cu K\a'
_diffrn_radiation_wavelength 1.54186
_diffrn_reflns_av_R_equivalents 0.0232
_diffrn_reflns_av_unetI/netI 0.0297
_diffrn_reflns_Laue_measured_fraction_full 0.971
_diffrn_reflns_Laue_measured_fraction_max 0.953
_diffrn_reflns_limit_h_max 6
_diffrn_reflns_limit_h_min -15
_diffrn_reflns_limit_k_max 13
_diffrn_reflns_limit_k_min -16
_diffrn_reflns_limit_l_max 15
_diffrn_reflns_limit_l_min -16
_diffrn_reflns_number 19586
_diffrn_reflns_point_group_measured_fraction_full 0.971
_diffrn_reflns_point_group_measured_fraction_max 0.953
_diffrn_reflns_theta_full 67.686
_diffrn_reflns_theta_max 69.484
_diffrn_reflns_theta_min 3.215
_diffrn_source 'GeniX 3D HF Cu'
_diffrn_source_current 0.600
_diffrn_source_power 0.030
_diffrn_source_voltage 50
_exptl_absorpt_coefficient_mu 6.470
_exptl_absorpt_correction_T_max 1.0000
_exptl_absorpt_correction_T_min 1.0000
_exptl_absorpt_correction_type multi-scan
_exptl_absorpt_process_details
;
STOE LANA, absorption correction by scaling of reflection intensities.
J. Koziskova, F. Hahn, J. Richter, J. Kozisek, "Comparison of different
absorption corrections on the model structure of tetrakis(\m~2~-acetato)-
diaqua-di-copper(II)", Acta Chimica Slovaca, vol. 9, no. 2, 2016, pp. 136 - 140.
;
_exptl_crystal_colour yellow
_exptl_crystal_colour_primary yellow
_exptl_crystal_density_diffrn 1.513
_exptl_crystal_density_method 'not measured'
_exptl_crystal_description block
_exptl_crystal_F_000 1008
_exptl_crystal_size_max 0.12
_exptl_crystal_size_mid 0.1
_exptl_crystal_size_min 0.07
_refine_diff_density_max 1.470
_refine_diff_density_min -0.921
_refine_diff_density_rms 0.123
_refine_ls_extinction_method none
_refine_ls_goodness_of_fit_ref 1.056
_refine_ls_hydrogen_treatment constr
_refine_ls_matrix_type full
_refine_ls_number_parameters 530
_refine_ls_number_reflns 7833
_refine_ls_number_restraints 0
_refine_ls_restrained_S_all 1.056
_refine_ls_R_factor_all 0.0344
_refine_ls_R_factor_gt 0.0307
_refine_ls_shift/su_max 0.001
_refine_ls_shift/su_mean 0.000
_refine_ls_structure_factor_coef Fsqd
_refine_ls_weighting_details 'w=1/[\s^2^(Fo^2^)+(0.0585P)^2^+0.5452P] where P=(Fo^2^+2Fc^2^)/3'
_refine_ls_weighting_scheme calc
_refine_ls_wR_factor_gt 0.0792
_refine_ls_wR_factor_ref 0.0812
_reflns_Friedel_coverage 0.000
_reflns_number_gt 7159
_reflns_number_total 7833
_reflns_threshold_expression 'I > 2\s(I)'
_cod_data_source_file d5dt01368b2.cif
_cod_data_source_block 1
_cod_depositor_comments 'Adding full bibliography for 7718872--7718874.cif.'
_cod_database_code 7718873
_shelx_shelxl_version_number 2018/3
_shelx_space_group_comment
;
The symmetry employed for this shelxl refinement is uniquely defined
by the following loop, which should always be used as a source of
symmetry information in preference to the above space-group names.
They are only intended as comments.
;
_shelx_estimated_absorpt_t_max 0.660
_shelx_estimated_absorpt_t_min 0.511
_olex2_refinement_description
;
1. Fixed Uiso
 At 1.2 times of:
  All C(H) groups, All C(H,H) groups, All N(H) groups
 At 1.5 times of:
  All C(H,H,H) groups
2.a Ternary CH refined with riding coordinates:
 N2(H2), C00A(H00A), C00J(H00J)
2.b Secondary CH2 refined with riding coordinates:
 C00L(H00B,H00C), C00N(H00D,H00E), C00Q(H00F,H00G), C00V(H00H,H00L), C014(H01A,
 H01B), C017(H01C,H01D)
2.c Aromatic/amide H refined with riding coordinates:
 C00I(H00I), C00K(H00K), C00O(H00O), C00P(H00P), C00R(H00R), C00S(H00S),
 C00T(H00T), C00U(H00U), C00W(H00W), C00X(H00X), C00Y(H00Y), C00Z(H00Z),
 C010(H010), C011(H011), C012(H012), C013(H013), C015(H015), C016(H016),
 C018(H018), C019(H019), C01A(H01E), C01B(H01F), C01C(H01G), C01D(H01H),
 C01E(H01I), C01F(H01J), C01G(H01K), C01H(H01L), C01M(H01M), C01J(H01N),
 C01L(H01O), C01O(H01P), C01K(H01Q)
2.d Fitted hexagon refined as free rotating group:
 C01M(C01J,C01L,C01O,C01K,C01I)
2.e Idealised Me refined as rotating group:
 C01N(H01R,H01S,H01T)
;
_olex2_submission_special_instructions 'No special instructions were received'
_stoe_detector_distance '40.0 mm'
_stoe_detector_pixelsize_x '0.172 mm'
_stoe_detector_pixelsize_y '0.172 mm'
_stoe_detector_size_x '8.4 cm'
_stoe_detector_size_y '10.6 cm'
_stoe_evaluation_integration_a 6.5
_stoe_evaluation_integration_b -0.6
_stoe_evaluation_integration_ems 0.010
_stoe_evaluation_lana_bis_l_even_max -
_stoe_evaluation_lana_bis_l_odd_max -
_stoe_evaluation_lana_bos_l_even_max 4
_stoe_evaluation_lana_bos_l_odd_max 1
_stoe_evaluation_lana_completeness 95.4
_stoe_evaluation_lana_dxs_max_order 3
_stoe_evaluation_lana_dys_max_order 3
_stoe_evaluation_lana_fs_max_order 3
_stoe_evaluation_lana_max_2theta_available 139.0
_stoe_evaluation_lana_max_2theta_desired 139.0
_stoe_evaluation_lana_mean_redundancy 2.5
_stoe_evaluation_lana_number_refls_after_or 19590
_stoe_evaluation_lana_number_refls_outliers 3568
_stoe_evaluation_lana_number_refls_total 23158
_stoe_evaluation_lana_number_refls_unique 7837
_stoe_evaluation_lana_number_refls_written 19590
_stoe_evaluation_lana_or_c1 0.035
_stoe_evaluation_lana_or_c2 0
_stoe_evaluation_lana_or_c3 0
_stoe_evaluation_lana_or_c4 0.7
_stoe_evaluation_lana_point_group -1
_stoe_evaluation_lana_table
;
#----------------------------------------------------------------------------
2Theta          13.5   28.3   43.1   57.9   72.7   87.5  102.3  117.1  131.9
#----------------------------------------------------------------------------
<Resolution>    5.88   3.04   2.04   1.57   1.30   1.12   0.99   0.91   0.85
N(total)         122    363    904   3586   4794   4389   4012   3326   1662
<Redundancy>     1.9    1.6    1.8    3.5    3.6    2.8    2.4    2.1    1.6
Complet. [%%]   100.0   99.1   96.7   99.9  100.0   99.9   99.3   98.0   75.3
<I/sigma>      137.3   64.9   45.3   29.3   20.5   17.5   15.7   15.0   15.5
R(int)         0.017  0.040  0.031  0.018  0.021  0.021  0.024  0.028  0.036
#----------------------------------------------------------------------------
;
_stoe_measurement_identifier 1
_stoe_measurement_max_exposure_per_frame '2.0 s'
_stoe_measurement_mean_exposure_per_frame '1.8 s'
_stoe_measurement_min_exposure_per_frame '1.0 s'
_stoe_measurement_total_exposure_time '44 min'
_stoe_measurement_total_frame_number 1494
_stoe_measurement_total_run_number 28
_stoe_measurement_tube_power '30.0 W'

loop_
_space_group_symop_operation_xyz
'x, y, z'
'-x, -y, -z'

loop_
_atom_site_label
_atom_site_type_symbol
_atom_site_fract_x
_atom_site_fract_y
_atom_site_fract_z
_atom_site_U_iso_or_equiv
_atom_site_adp_type
_atom_site_occupancy
_atom_site_site_symmetry_order
_atom_site_calc_flag
_atom_site_refinement_flags_posn
_atom_site_refinement_flags_adp
_atom_site_refinement_flags_occupancy
_atom_site_disorder_assembly
_atom_site_disorder_group
Re01 Re 0.28098(2) 0.30543(2) 0.32145(2) 0.00844(7) Uani 1 1 d . . . . .
P2 P 0.18595(7) 0.22485(7) 0.43954(6) 0.01013(17) Uani 1 1 d . . . . .
P1 P 0.37147(7) 0.38569(7) 0.20158(6) 0.01005(17) Uani 1 1 d . . . . .
O1 O 0.0954(2) 0.5272(2) 0.3397(2) 0.0263(6) Uani 1 1 d . . . . .
N1 N 0.2055(2) 0.2716(2) 0.1975(2) 0.0106(5) Uani 1 1 d . . . . .
O2 O 0.4247(2) 0.3378(2) 0.47924(19) 0.0226(6) Uani 1 1 d . . . . .
N2 N 0.3948(2) 0.1354(2) 0.3008(2) 0.0105(6) Uani 1 1 d . . . . .
H2 H 0.464533 0.140812 0.274048 0.013 Uiso 1 1 calc R U . . .
C008 C 0.3435(3) 0.0120(3) 0.4289(2) 0.0128(7) Uani 1 1 d . . . . .
C009 C 0.5130(3) 0.2939(3) 0.1694(3) 0.0144(7) Uani 1 1 d . . . . .
C00A C 0.2891(3) 0.1882(3) 0.1479(2) 0.0116(7) Uani 1 1 d . . . . .
H00A H 0.344344 0.216652 0.118652 0.014 Uiso 1 1 calc R U . . .
C00B C 0.1984(3) 0.4220(3) 0.0609(2) 0.0127(7) Uani 1 1 d . . . . .
C00C C 0.3986(3) 0.5025(3) 0.2332(3) 0.0151(7) Uani 1 1 d . . . . .
C1 C 0.1676(3) 0.4441(3) 0.3331(2) 0.0163(7) Uani 1 1 d . . . . .
C2 C 0.3687(3) 0.3245(3) 0.4222(3) 0.0154(7) Uani 1 1 d . . . . .
C00F C 0.2048(3) 0.2464(3) 0.5651(2) 0.0133(7) Uani 1 1 d . . . . .
C00G C 0.0330(3) 0.2705(3) 0.4225(3) 0.0138(7) Uani 1 1 d . . . . .
C00H C 0.2313(3) 0.0767(3) 0.4508(2) 0.0139(7) Uani 1 1 d . . . . .
C00I C 0.3767(3) -0.1004(3) 0.4414(3) 0.0158(7) Uani 1 1 d . . . . .
H00I H 0.450295 -0.143684 0.426982 0.019 Uiso 1 1 calc R U . . .
C00J C 0.3491(3) 0.0935(3) 0.2247(2) 0.0115(7) Uani 1 1 d . . . . .
H00J H 0.292233 0.067944 0.255137 0.014 Uiso 1 1 calc R U . . .
C00K C 0.5500(3) 0.2764(3) 0.0750(3) 0.0189(8) Uani 1 1 d . . . . .
H00K H 0.501683 0.314747 0.022504 0.023 Uiso 1 1 calc R U . . .
C00L C 0.1380(3) 0.3648(3) 0.1307(2) 0.0130(7) Uani 1 1 d . . . . .
H00B H 0.087021 0.418159 0.168980 0.016 Uiso 1 1 calc R U . . .
H00C H 0.091550 0.342041 0.091803 0.016 Uiso 1 1 calc R U . . .
C00M C 0.2944(3) 0.4417(3) 0.0853(3) 0.0142(7) Uani 1 1 d . . . . .
C00N C 0.4306(3) 0.0579(3) 0.3923(2) 0.0130(7) Uani 1 1 d . . . . .
H00D H 0.445748 0.094939 0.442447 0.016 Uiso 1 1 calc R U . . .
H00E H 0.500562 -0.001451 0.380959 0.016 Uiso 1 1 calc R U . . .
C00O C 0.5885(3) 0.2327(3) 0.2469(3) 0.0176(7) Uani 1 1 d . . . . .
H00O H 0.565886 0.242373 0.310571 0.021 Uiso 1 1 calc R U . . .
C00P C 0.1502(3) 0.4639(3) -0.0315(3) 0.0173(7) Uani 1 1 d . . . . .
H00P H 0.088914 0.448794 -0.049425 0.021 Uiso 1 1 calc R U . . .
C00Q C 0.4395(3) -0.0018(3) 0.1838(3) 0.0178(7) Uani 1 1 d . . . . .
H00F H 0.472732 -0.060737 0.235806 0.021 Uiso 1 1 calc R U . . .
H00G H 0.499055 0.020039 0.155700 0.021 Uiso 1 1 calc R U . . .
C00R C -0.1218(3) 0.2876(3) 0.3170(3) 0.0270(9) Uani 1 1 d . . . . .
H00R H -0.147502 0.274961 0.259606 0.032 Uiso 1 1 calc R U . . .
C00S C 0.2514(3) 0.1601(3) 0.6396(3) 0.0197(8) Uani 1 1 d . . . . .
H00S H 0.270296 0.089100 0.627162 0.024 Uiso 1 1 calc R U . . .
C00T C 0.3019(3) -0.1495(3) 0.4750(3) 0.0205(8) Uani 1 1 d . . . . .
H00T H 0.325772 -0.224717 0.483349 0.025 Uiso 1 1 calc R U . . .
C00U C 0.1575(3) 0.0262(3) 0.4825(3) 0.0175(7) Uani 1 1 d . . . . .
H00U H 0.083065 0.068830 0.495121 0.021 Uiso 1 1 calc R U . . .
C00V C 0.2394(3) 0.1491(3) 0.0675(3) 0.0167(7) Uani 1 1 d . . . . .
H00H H 0.178508 0.128433 0.094126 0.020 Uiso 1 1 calc R U . . .
H00L H 0.207751 0.208395 0.015587 0.020 Uiso 1 1 calc R U . . .
C00W C -0.0449(3) 0.3210(3) 0.4903(3) 0.0184(7) Uani 1 1 d . . . . .
H00W H -0.019470 0.331479 0.548738 0.022 Uiso 1 1 calc R U . . .
C00X C 0.2807(4) 0.5502(3) -0.0725(3) 0.0248(9) Uani 1 1 d . . . . .
H00X H 0.306612 0.594471 -0.115436 0.030 Uiso 1 1 calc R U . . .
C00Y C 0.1768(3) 0.3524(3) 0.5854(3) 0.0204(8) Uani 1 1 d . . . . .
H00Y H 0.146227 0.410288 0.536456 0.025 Uiso 1 1 calc R U . . .
C00Z C 0.1897(3) 0.5271(3) -0.0979(3) 0.0232(8) Uani 1 1 d . . . . .
H00Z H 0.155231 0.553823 -0.159021 0.028 Uiso 1 1 calc R U . . .
C010 C -0.0062(3) 0.2554(3) 0.3341(3) 0.0206(8) Uani 1 1 d . . . . .
H010 H 0.045000 0.223979 0.287109 0.025 Uiso 1 1 calc R U . . .
C011 C 0.1944(3) 0.3718(4) 0.6778(3) 0.0253(9) Uani 1 1 d . . . . .
H011 H 0.174232 0.442675 0.691059 0.030 Uiso 1 1 calc R U . . .
C012 C 0.7299(3) 0.1428(3) 0.1352(3) 0.0250(9) Uani 1 1 d . . . . .
H012 H 0.801152 0.092166 0.123724 0.030 Uiso 1 1 calc R U . . .
C013 C -0.1990(3) 0.3386(3) 0.3852(3) 0.0264(9) Uani 1 1 d . . . . .
H013 H -0.276232 0.360977 0.373006 0.032 Uiso 1 1 calc R U . . .
C014 C 0.3871(3) -0.0405(3) 0.1057(3) 0.0213(8) Uani 1 1 d . . . . .
H01A H 0.445900 -0.098545 0.077388 0.026 Uiso 1 1 calc R U . . .
H01B H 0.332833 -0.068868 0.135341 0.026 Uiso 1 1 calc R U . . .
C015 C 0.3330(3) 0.5064(3) 0.0178(3) 0.0200(8) Uani 1 1 d . . . . .
H015 H 0.395584 0.520391 0.034055 0.024 Uiso 1 1 calc R U . . .
C016 C 0.1914(3) -0.0854(3) 0.4959(3) 0.0219(8) Uani 1 1 d . . . . .
H016 H 0.140816 -0.117236 0.518561 0.026 Uiso 1 1 calc R U . . .
C017 C 0.3280(3) 0.0528(3) 0.0257(3) 0.0231(8) Uani 1 1 d . . . . .
H01C H 0.383785 0.075835 -0.008535 0.028 Uiso 1 1 calc R U . . .
H01D H 0.291774 0.027616 -0.020770 0.028 Uiso 1 1 calc R U . . .
C018 C 0.6579(3) 0.2026(3) 0.0581(3) 0.0248(9) Uani 1 1 d . . . . .
H018 H 0.681641 0.193465 -0.005358 0.030 Uiso 1 1 calc R U . . .
C019 C -0.1608(3) 0.3561(3) 0.4718(3) 0.0283(9) Uani 1 1 d . . . . .
H019 H -0.212318 0.391045 0.517149 0.034 Uiso 1 1 calc R U . . .
C01A C 0.3077(3) 0.6011(3) 0.2339(3) 0.0284(9) Uani 1 1 d . . . . .
H01E H 0.235362 0.606189 0.218966 0.034 Uiso 1 1 calc R U . . .
C01B C 0.6953(3) 0.1586(3) 0.2300(3) 0.0227(8) Uani 1 1 d . . . . .
H01F H 0.743963 0.119378 0.282057 0.027 Uiso 1 1 calc R U . . .
C01C C 0.2419(3) 0.2860(4) 0.7508(3) 0.0302(10) Uani 1 1 d . . . . .
H01G H 0.255272 0.299445 0.812368 0.036 Uiso 1 1 calc R U . . .
C01D C 0.3231(4) 0.6922(3) 0.2565(4) 0.0326(10) Uani 1 1 d . . . . .
H01H H 0.261659 0.757880 0.255707 0.039 Uiso 1 1 calc R U . . .
C01E C 0.5037(4) 0.4971(4) 0.2582(4) 0.0313(10) Uani 1 1 d . . . . .
H01I H 0.565511 0.431647 0.259619 0.038 Uiso 1 1 calc R U . . .
C01F C 0.4290(4) 0.6851(4) 0.2801(3) 0.0310(10) Uani 1 1 d . . . . .
H01J H 0.439783 0.745901 0.295092 0.037 Uiso 1 1 calc R U . . .
C01G C 0.2694(3) 0.1805(4) 0.7319(3) 0.0265(9) Uani 1 1 d . . . . .
H01K H 0.300034 0.123162 0.781248 0.032 Uiso 1 1 calc R U . . .
C01H C 0.5191(4) 0.5878(4) 0.2815(4) 0.0441(13) Uani 1 1 d . . . . .
H01L H 0.590999 0.582637 0.298136 0.053 Uiso 1 1 calc R U . . .
C01M C -0.0705(3) 0.1383(3) 0.9171(2) 0.0576(15) Uani 1 1 d G . . . .
H01M H -0.087794 0.155092 0.980145 0.069 Uiso 1 1 calc R U . . .
C01J C -0.0829(3) 0.0480(3) 0.8887(3) 0.0556(15) Uani 1 1 d G . . . .
H01N H -0.108588 0.004451 0.932706 0.067 Uiso 1 1 calc R U . . .
C01L C -0.0571(3) 0.0229(3) 0.7945(3) 0.0564(16) Uani 1 1 d G . . . .
H01O H -0.065407 -0.037467 0.775466 0.068 Uiso 1 1 calc R U . . .
C01O C -0.0187(3) 0.0881(4) 0.7287(2) 0.078(3) Uani 1 1 d G . . . .
H01P H -0.001431 0.071256 0.665663 0.093 Uiso 1 1 calc R U . . .
C01K C -0.0063(3) 0.1783(3) 0.7571(2) 0.0532(15) Uani 1 1 d G . . . .
H01Q H 0.019364 0.221897 0.713099 0.064 Uiso 1 1 calc R U . . .
C01I C -0.0322(3) 0.2034(2) 0.8513(3) 0.0464(13) Uani 1 1 d G . . . .
C01N C -0.0190(6) 0.2991(5) 0.8867(5) 0.0637(17) Uani 1 1 d . . . . .
H01R H 0.056742 0.277969 0.911435 0.096 Uiso 1 1 calc R U . . .
H01S H -0.071718 0.323821 0.937546 0.096 Uiso 1 1 calc R U . . .
H01T H -0.033456 0.356593 0.833807 0.096 Uiso 1 1 calc R U . . .

loop_
_atom_site_aniso_label
_atom_site_aniso_U_11
_atom_site_aniso_U_22
_atom_site_aniso_U_33
_atom_site_aniso_U_23
_atom_site_aniso_U_13
_atom_site_aniso_U_12
Re01 0.00993(9) 0.00803(9) 0.00911(9) -0.00193(6) 0.00024(5) -0.00510(6)
P2 0.0116(4) 0.0102(4) 0.0100(4) -0.0018(3) 0.0007(3) -0.0056(3)
P1 0.0110(4) 0.0107(4) 0.0117(4) -0.0018(3) 0.0004(3) -0.0076(3)
O1 0.0272(14) 0.0117(14) 0.0311(16) -0.0067(11) 0.0047(12) 0.0034(12)
N1 0.0129(13) 0.0114(14) 0.0095(13) -0.0022(11) -0.0015(11) -0.0064(11)
O2 0.0244(14) 0.0274(15) 0.0211(14) -0.0064(11) -0.0092(11) -0.0138(12)
N2 0.0108(13) 0.0081(13) 0.0139(14) -0.0022(11) 0.0006(11) -0.0049(11)
C008 0.0191(17) 0.0139(17) 0.0075(16) -0.0012(13) -0.0032(13) -0.0085(14)
C009 0.0127(16) 0.0123(17) 0.0233(19) -0.0050(14) 0.0005(14) -0.0096(14)
C00A 0.0152(16) 0.0136(17) 0.0107(16) -0.0046(13) 0.0011(13) -0.0100(14)
C00B 0.0139(16) 0.0092(16) 0.0150(17) -0.0030(13) -0.0012(13) -0.0040(13)
C00C 0.0189(17) 0.0144(17) 0.0160(18) -0.0047(14) 0.0018(14) -0.0102(15)
C1 0.0255(19) 0.020(2) 0.0085(16) -0.0015(14) 0.0021(14) -0.0142(17)
C2 0.0178(17) 0.0081(16) 0.0197(19) 0.0005(14) 0.0013(14) -0.0049(14)
C00F 0.0091(15) 0.0200(18) 0.0140(17) -0.0045(14) 0.0012(13) -0.0083(14)
C00G 0.0134(16) 0.0097(16) 0.0175(18) 0.0038(13) -0.0033(13) -0.0051(13)
C00H 0.0174(17) 0.0139(17) 0.0116(17) -0.0009(13) -0.0015(13) -0.0076(14)
C00I 0.0194(17) 0.0118(17) 0.0153(17) -0.0027(14) -0.0019(14) -0.0044(14)
C00J 0.0133(16) 0.0126(16) 0.0125(17) -0.0046(13) 0.0003(13) -0.0085(13)
C00K 0.0192(18) 0.0224(19) 0.0220(19) -0.0095(15) 0.0026(15) -0.0136(16)
C00L 0.0122(16) 0.0172(17) 0.0122(17) -0.0023(14) -0.0019(13) -0.0083(14)
C00M 0.0149(16) 0.0123(17) 0.0160(18) -0.0030(14) -0.0007(13) -0.0056(14)
C00N 0.0130(16) 0.0117(16) 0.0141(17) -0.0011(13) -0.0016(13) -0.0045(13)
C00O 0.0167(17) 0.0192(18) 0.0217(19) -0.0049(15) 0.0024(14) -0.0116(15)
C00P 0.0221(18) 0.0156(18) 0.0168(18) 0.0012(14) -0.0064(14) -0.0107(15)
C00Q 0.0189(18) 0.0133(18) 0.0203(19) -0.0057(15) 0.0015(14) -0.0042(15)
C00R 0.030(2) 0.033(2) 0.024(2) 0.0147(17) -0.0143(17) -0.0242(19)
C00S 0.0171(17) 0.025(2) 0.0150(18) -0.0018(15) 0.0011(14) -0.0060(15)
C00T 0.028(2) 0.0127(18) 0.023(2) 0.0020(15) -0.0042(15) -0.0106(16)
C00U 0.0206(18) 0.0178(19) 0.0169(18) -0.0023(15) 0.0019(14) -0.0103(15)
C00V 0.0232(18) 0.0168(18) 0.0149(18) -0.0032(14) -0.0027(14) -0.0122(15)
C00W 0.0140(17) 0.0173(18) 0.024(2) -0.0034(15) 0.0019(14) -0.0065(15)
C00X 0.040(2) 0.027(2) 0.0146(19) 0.0030(16) 0.0007(16) -0.0227(19)
C00Y 0.0239(19) 0.024(2) 0.0185(19) -0.0079(15) 0.0062(15) -0.0140(16)
C00Z 0.033(2) 0.022(2) 0.0182(19) 0.0018(16) -0.0049(16) -0.0160(17)
C010 0.0208(18) 0.031(2) 0.0152(18) 0.0008(16) -0.0012(14) -0.0173(17)
C011 0.031(2) 0.032(2) 0.023(2) -0.0143(17) 0.0054(16) -0.0204(18)
C012 0.0150(18) 0.023(2) 0.039(2) -0.0152(18) 0.0078(17) -0.0068(16)
C013 0.0131(17) 0.021(2) 0.043(3) 0.0131(18) -0.0096(17) -0.0093(15)
C014 0.026(2) 0.0167(19) 0.022(2) -0.0106(16) 0.0017(15) -0.0067(16)
C015 0.0242(19) 0.0210(19) 0.0198(19) -0.0002(15) 0.0007(15) -0.0151(16)
C016 0.027(2) 0.022(2) 0.023(2) 0.0005(16) 0.0010(16) -0.0173(17)
C017 0.032(2) 0.020(2) 0.020(2) -0.0093(16) 0.0002(16) -0.0117(17)
C018 0.0235(19) 0.030(2) 0.030(2) -0.0196(18) 0.0121(17) -0.0158(17)
C019 0.0171(19) 0.019(2) 0.046(3) -0.0025(18) 0.0029(18) -0.0054(16)
C01A 0.0184(19) 0.022(2) 0.050(3) -0.0112(19) -0.0037(18) -0.0106(16)
C01B 0.0165(17) 0.020(2) 0.033(2) -0.0007(17) -0.0053(15) -0.0083(15)
C01C 0.027(2) 0.052(3) 0.018(2) -0.016(2) 0.0016(16) -0.018(2)
C01D 0.033(2) 0.017(2) 0.050(3) -0.0119(19) 0.000(2) -0.0096(18)
C01E 0.022(2) 0.023(2) 0.052(3) -0.014(2) -0.0027(19) -0.0086(17)
C01F 0.035(2) 0.026(2) 0.045(3) -0.019(2) 0.005(2) -0.0218(19)
C01G 0.0214(19) 0.037(2) 0.0149(19) 0.0008(17) -0.0031(15) -0.0053(17)
C01H 0.025(2) 0.036(3) 0.083(4) -0.026(3) -0.006(2) -0.018(2)
C01M 0.042(3) 0.074(4) 0.055(4) -0.001(3) -0.007(3) -0.022(3)
C01J 0.056(3) 0.059(4) 0.050(3) 0.004(3) 0.000(3) -0.024(3)
C01L 0.040(3) 0.043(3) 0.093(5) -0.028(3) -0.002(3) -0.018(3)
C01O 0.031(3) 0.146(8) 0.040(3) -0.039(4) 0.002(2) -0.007(4)
C01K 0.034(3) 0.075(4) 0.056(4) 0.020(3) -0.005(2) -0.036(3)
C01I 0.024(2) 0.046(3) 0.061(4) -0.010(3) -0.017(2) -0.003(2)
C01N 0.058(4) 0.049(4) 0.083(5) -0.009(3) -0.024(3) -0.016(3)

loop_
_atom_type_symbol
_atom_type_description
_atom_type_scat_dispersion_real
_atom_type_scat_dispersion_imag
_atom_type_scat_source
C C 0.0181 0.0091 'International Tables Vol C Tables 4.2.6.8 and 6.1.1.4'
H H 0.0000 0.0000 'International Tables Vol C Tables 4.2.6.8 and 6.1.1.4'
N N 0.0311 0.0180 'International Tables Vol C Tables 4.2.6.8 and 6.1.1.4'
O O 0.0492 0.0322 'International Tables Vol C Tables 4.2.6.8 and 6.1.1.4'
P P 0.2955 0.4335 'International Tables Vol C Tables 4.2.6.8 and 6.1.1.4'
Re Re -5.2083 5.8923 'International Tables Vol C Tables 4.2.6.8 and 6.1.1.4'

loop_
_geom_angle_atom_site_label_1
_geom_angle_atom_site_label_2
_geom_angle_atom_site_label_3
_geom_angle
_geom_angle_site_symmetry_1
_geom_angle_site_symmetry_3
_geom_angle_publ_flag
P1 Re01 P2 178.54(3) . . ?
N1 Re01 P2 94.07(7) . . ?
N1 Re01 P1 84.57(7) . . ?
N1 Re01 N2 76.06(10) . . ?
N2 Re01 P2 86.39(7) . . ?
N2 Re01 P1 93.78(7) . . ?
C1 Re01 P2 89.59(10) . . ?
C1 Re01 P1 90.06(10) . . ?
C1 Re01 N1 97.17(13) . . ?
C1 Re01 N2 171.83(12) . . ?
C1 Re01 C2 89.65(15) . . ?
C2 Re01 P2 90.99(10) . . ?
C2 Re01 P1 90.43(10) . . ?
C2 Re01 N1 171.53(13) . . ?
C2 Re01 N2 97.52(12) . . ?
C00F P2 Re01 113.62(11) . . ?
C00G P2 Re01 116.07(11) . . ?
C00G P2 C00F 104.58(16) . . ?
C00G P2 C00H 102.19(15) . . ?
C00H P2 Re01 116.62(11) . . ?
C00H P2 C00F 101.92(16) . . ?
C009 P1 Re01 114.35(11) . . ?
C009 P1 C00C 102.31(15) . . ?
C00C P1 Re01 116.20(11) . . ?
C00M P1 Re01 115.61(11) . . ?
C00M P1 C009 104.98(16) . . ?
C00M P1 C00C 101.61(16) . . ?
C00A N1 Re01 111.18(19) . . ?
C00L N1 Re01 116.2(2) . . ?
C00L N1 C00A 112.3(3) . . ?
Re01 N2 H2 105.3 . . ?
C00J N2 Re01 111.6(2) . . ?
C00J N2 H2 105.3 . . ?
C00J N2 C00N 113.1(2) . . ?
C00N N2 Re01 115.1(2) . . ?
C00N N2 H2 105.3 . . ?
C00H C008 C00N 123.6(3) . . ?
C00I C008 C00H 118.7(3) . . ?
C00I C008 C00N 117.7(3) . . ?
C00K C009 P1 125.4(3) . . ?
C00K C009 C00O 117.5(3) . . ?
C00O C009 P1 117.0(3) . . ?
N1 C00A H00A 108.6 . . ?
N1 C00A C00J 107.0(3) . . ?
N1 C00A C00V 114.3(3) . . ?
C00J C00A H00A 108.6 . . ?
C00J C00A C00V 109.7(3) . . ?
C00V C00A H00A 108.6 . . ?
C00M C00B C00L 125.0(3) . . ?
C00P C00B C00L 117.0(3) . . ?
C00P C00B C00M 117.9(3) . . ?
C01A C00C P1 118.6(3) . . ?
C01E C00C P1 123.5(3) . . ?
C01E C00C C01A 117.9(3) . . ?
O1 C1 Re01 177.4(3) . . ?
O2 C2 Re01 176.5(3) . . ?
C00S C00F P2 122.4(3) . . ?
C00Y C00F P2 118.5(3) . . ?
C00Y C00F C00S 119.1(3) . . ?
C00W C00G P2 123.7(3) . . ?
C00W C00G C010 119.2(3) . . ?
C010 C00G P2 117.1(3) . . ?
C008 C00H P2 120.0(2) . . ?
C00U C00H P2 121.1(3) . . ?
C00U C00H C008 118.9(3) . . ?
C008 C00I H00I 119.3 . . ?
C008 C00I C00T 121.5(3) . . ?
C00T C00I H00I 119.3 . . ?
N2 C00J C00A 107.7(3) . . ?
N2 C00J H00J 107.6 . . ?
N2 C00J C00Q 112.6(3) . . ?
C00A C00J H00J 107.6 . . ?
C00A C00J C00Q 113.5(3) . . ?
C00Q C00J H00J 107.6 . . ?
C009 C00K H00K 119.4 . . ?
C018 C00K C009 121.1(4) . . ?
C018 C00K H00K 119.4 . . ?
N1 C00L C00B 118.7(3) . . ?
N1 C00L H00B 107.6 . . ?
N1 C00L H00C 107.6 . . ?
C00B C00L H00B 107.6 . . ?
C00B C00L H00C 107.6 . . ?
H00B C00L H00C 107.1 . . ?
C00B C00M P1 122.8(3) . . ?
C015 C00M P1 118.3(3) . . ?
C015 C00M C00B 118.9(3) . . ?
N2 C00N C008 113.6(3) . . ?
N2 C00N H00D 108.9 . . ?
N2 C00N H00E 108.9 . . ?
C008 C00N H00D 108.9 . . ?
C008 C00N H00E 108.9 . . ?
H00D C00N H00E 107.7 . . ?
C009 C00O H00O 119.4 . . ?
C01B C00O C009 121.3(3) . . ?
C01B C00O H00O 119.4 . . ?
C00B C00P H00P 118.7 . . ?
C00Z C00P C00B 122.7(3) . . ?
C00Z C00P H00P 118.7 . . ?
C00J C00Q H00F 109.7 . . ?
C00J C00Q H00G 109.7 . . ?
C00J C00Q C014 109.9(3) . . ?
H00F C00Q H00G 108.2 . . ?
C014 C00Q H00F 109.7 . . ?
C014 C00Q H00G 109.7 . . ?
C010 C00R H00R 119.8 . . ?
C013 C00R H00R 119.8 . . ?
C013 C00R C010 120.3(4) . . ?
C00F C00S H00S 119.9 . . ?
C01G C00S C00F 120.1(4) . . ?
C01G C00S H00S 119.9 . . ?
C00I C00T H00T 120.2 . . ?
C016 C00T C00I 119.6(3) . . ?
C016 C00T H00T 120.2 . . ?
C00H C00U H00U 119.0 . . ?
C016 C00U C00H 122.1(3) . . ?
C016 C00U H00U 119.0 . . ?
C00A C00V H00H 109.1 . . ?
C00A C00V H00L 109.1 . . ?
H00H C00V H00L 107.9 . . ?
C017 C00V C00A 112.3(3) . . ?
C017 C00V H00H 109.1 . . ?
C017 C00V H00L 109.1 . . ?
C00G C00W H00W 119.6 . . ?
C00G C00W C019 120.8(4) . . ?
C019 C00W H00W 119.6 . . ?
C00Z C00X H00X 120.4 . . ?
C00Z C00X C015 119.2(3) . . ?
C015 C00X H00X 120.4 . . ?
C00F C00Y H00Y 119.9 . . ?
C011 C00Y C00F 120.3(4) . . ?
C011 C00Y H00Y 119.9 . . ?
C00P C00Z H00Z 120.3 . . ?
C00X C00Z C00P 119.4(4) . . ?
C00X C00Z H00Z 120.3 . . ?
C00G C010 H010 120.0 . . ?
C00R C010 C00G 119.9(4) . . ?
C00R C010 H010 120.0 . . ?
C00Y C011 H011 119.8 . . ?
C00Y C011 C01C 120.4(4) . . ?
C01C C011 H011 119.8 . . ?
C018 C012 H012 120.1 . . ?
C018 C012 C01B 119.8(4) . . ?
C01B C012 H012 120.1 . . ?
C00R C013 H013 120.0 . . ?
C00R C013 C019 120.0(4) . . ?
C019 C013 H013 120.0 . . ?
C00Q C014 H01A 109.5 . . ?
C00Q C014 H01B 109.5 . . ?
H01A C014 H01B 108.1 . . ?
C017 C014 C00Q 110.8(3) . . ?
C017 C014 H01A 109.5 . . ?
C017 C014 H01B 109.5 . . ?
C00M C015 H015 119.0 . . ?
C00X C015 C00M 121.9(3) . . ?
C00X C015 H015 119.0 . . ?
C00T C016 H016 120.4 . . ?
C00U C016 C00T 119.2(3) . . ?
C00U C016 H016 120.4 . . ?
C00V C017 C014 111.4(3) . . ?
C00V C017 H01C 109.3 . . ?
C00V C017 H01D 109.3 . . ?
C014 C017 H01C 109.3 . . ?
C014 C017 H01D 109.3 . . ?
H01C C017 H01D 108.0 . . ?
C00K C018 H018 119.8 . . ?
C012 C018 C00K 120.3(4) . . ?
C012 C018 H018 119.8 . . ?
C00W C019 H019 120.1 . . ?
C013 C019 C00W 119.8(4) . . ?
C013 C019 H019 120.1 . . ?
C00C C01A H01E 119.4 . . ?
C01D C01A C00C 121.1(4) . . ?
C01D C01A H01E 119.4 . . ?
C00O C01B C012 120.0(4) . . ?
C00O C01B H01F 120.0 . . ?
C012 C01B H01F 120.0 . . ?
C011 C01C H01G 120.0 . . ?
C01G C01C C011 120.0(4) . . ?
C01G C01C H01G 120.0 . . ?
C01A C01D H01H 120.1 . . ?
C01F C01D C01A 119.8(4) . . ?
C01F C01D H01H 120.1 . . ?
C00C C01E H01I 119.5 . . ?
C00C C01E C01H 121.0(4) . . ?
C01H C01E H01I 119.5 . . ?
C01D C01F H01J 120.1 . . ?
C01D C01F C01H 119.7(4) . . ?
C01H C01F H01J 120.1 . . ?
C00S C01G H01K 119.9 . . ?
C01C C01G C00S 120.2(4) . . ?
C01C C01G H01K 119.9 . . ?
C01E C01H H01L 119.8 . . ?
C01F C01H C01E 120.4(4) . . ?
C01F C01H H01L 119.8 . . ?
C01J C01M H01M 120.0 . . ?
C01J C01M C01I 120.0 . . ?
C01I C01M H01M 120.0 . . ?
C01M C01J H01N 120.0 . . ?
C01L C01J C01M 120.0 . . ?
C01L C01J H01N 120.0 . . ?
C01J C01L H01O 120.0 . . ?
C01J C01L C01O 120.0 . . ?
C01O C01L H01O 120.0 . . ?
C01L C01O H01P 120.0 . . ?
C01L C01O C01K 120.0 . . ?
C01K C01O H01P 120.0 . . ?
C01O C01K H01Q 120.0 . . ?
C01I C01K C01O 120.0 . . ?
C01I C01K H01Q 120.0 . . ?
C01M C01I C01N 117.5(4) . . ?
C01K C01I C01M 120.0 . . ?
C01K C01I C01N 122.5(4) . . ?
C01I C01N H01R 109.5 . . ?
C01I C01N H01S 109.5 . . ?
C01I C01N H01T 109.5 . . ?
H01R C01N H01S 109.5 . . ?
H01R C01N H01T 109.5 . . ?
H01S C01N H01T 109.5 . . ?

loop_
_geom_bond_atom_site_label_1
_geom_bond_atom_site_label_2
_geom_bond_distance
_geom_bond_site_symmetry_2
_geom_bond_publ_flag
Re01 P2 2.3984(8) . ?
Re01 P1 2.3737(8) . ?
Re01 N1 2.178(3) . ?
Re01 N2 2.242(3) . ?
Re01 C1 1.898(4) . ?
Re01 C2 1.921(4) . ?
P2 C00F 1.841(3) . ?
P2 C00G 1.826(3) . ?
P2 C00H 1.836(4) . ?
P1 C009 1.840(4) . ?
P1 C00C 1.840(3) . ?
P1 C00M 1.833(4) . ?
O1 C1 1.158(5) . ?
N1 C00A 1.453(4) . ?
N1 C00L 1.448(4) . ?
O2 C2 1.159(4) . ?
N2 H2 0.9800 . ?
N2 C00J 1.490(4) . ?
N2 C00N 1.494(4) . ?
C008 C00H 1.413(5) . ?
C008 C00I 1.393(5) . ?
C008 C00N 1.514(5) . ?
C009 C00K 1.395(5) . ?
C009 C00O 1.412(5) . ?
C00A H00A 0.9800 . ?
C00A C00J 1.515(5) . ?
C00A C00V 1.541(4) . ?
C00B C00L 1.530(5) . ?
C00B C00M 1.411(5) . ?
C00B C00P 1.391(5) . ?
C00C C01A 1.392(6) . ?
C00C C01E 1.373(5) . ?
C00F C00S 1.402(5) . ?
C00F C00Y 1.396(5) . ?
C00G C00W 1.387(5) . ?
C00G C010 1.407(5) . ?
C00H C00U 1.390(5) . ?
C00I H00I 0.9300 . ?
C00I C00T 1.394(5) . ?
C00J H00J 0.9800 . ?
C00J C00Q 1.522(5) . ?
C00K H00K 0.9300 . ?
C00K C018 1.392(5) . ?
C00L H00B 0.9700 . ?
C00L H00C 0.9700 . ?
C00M C015 1.402(5) . ?
C00N H00D 0.9700 . ?
C00N H00E 0.9700 . ?
C00O H00O 0.9300 . ?
C00O C01B 1.384(5) . ?
C00P H00P 0.9300 . ?
C00P C00Z 1.387(5) . ?
C00Q H00F 0.9700 . ?
C00Q H00G 0.9700 . ?
C00Q C014 1.535(5) . ?
C00R H00R 0.9300 . ?
C00R C010 1.392(5) . ?
C00R C013 1.390(6) . ?
C00S H00S 0.9300 . ?
C00S C01G 1.388(5) . ?
C00T H00T 0.9300 . ?
C00T C016 1.390(6) . ?
C00U H00U 0.9300 . ?
C00U C016 1.382(5) . ?
C00V H00H 0.9700 . ?
C00V H00L 0.9700 . ?
C00V C017 1.526(5) . ?
C00W H00W 0.9300 . ?
C00W C019 1.395(5) . ?
C00X H00X 0.9300 . ?
C00X C00Z 1.382(6) . ?
C00X C015 1.386(5) . ?
C00Y H00Y 0.9300 . ?
C00Y C011 1.383(5) . ?
C00Z H00Z 0.9300 . ?
C010 H010 0.9300 . ?
C011 H011 0.9300 . ?
C011 C01C 1.386(6) . ?
C012 H012 0.9300 . ?
C012 C018 1.382(6) . ?
C012 C01B 1.390(6) . ?
C013 H013 0.9300 . ?
C013 C019 1.391(6) . ?
C014 H01A 0.9700 . ?
C014 H01B 0.9700 . ?
C014 C017 1.530(6) . ?
C015 H015 0.9300 . ?
C016 H016 0.9300 . ?
C017 H01C 0.9700 . ?
C017 H01D 0.9700 . ?
C018 H018 0.9300 . ?
C019 H019 0.9300 . ?
C01A H01E 0.9300 . ?
C01A C01D 1.389(5) . ?
C01B H01F 0.9300 . ?
C01C H01G 0.9300 . ?
C01C C01G 1.384(6) . ?
C01D H01H 0.9300 . ?
C01D C01F 1.368(6) . ?
C01E H01I 0.9300 . ?
C01E C01H 1.386(6) . ?
C01F H01J 0.9300 . ?
C01F C01H 1.372(7) . ?
C01G H01K 0.9300 . ?
C01H H01L 0.9300 . ?
C01M H01M 0.9300 . ?
C01M C01J 1.3900 . ?
C01M C01I 1.3900 . ?
C01J H01N 0.9300 . ?
C01J C01L 1.3900 . ?
C01L H01O 0.9300 . ?
C01L C01O 1.3900 . ?
C01O H01P 0.9300 . ?
C01O C01K 1.3900 . ?
C01K H01Q 0.9300 . ?
C01K C01I 1.3900 . ?
C01I C01N 1.504(7) . ?
C01N H01R 0.9600 . ?
C01N H01S 0.9600 . ?
C01N H01T 0.9600 . ?

loop_
_geom_torsion_atom_site_label_1
_geom_torsion_atom_site_label_2
_geom_torsion_atom_site_label_3
_geom_torsion_atom_site_label_4
_geom_torsion
_geom_torsion_site_symmetry_1
_geom_torsion_site_symmetry_2
_geom_torsion_site_symmetry_3
_geom_torsion_site_symmetry_4
_geom_torsion_publ_flag
Re01 P2 C00F C00S -122.3(3) . . . . ?
Re01 P2 C00F C00Y 54.4(3) . . . . ?
Re01 P2 C00G C00W -119.5(3) . . . . ?
Re01 P2 C00G C010 58.8(3) . . . . ?
Re01 P2 C00H C008 28.6(3) . . . . ?
Re01 P2 C00H C00U -152.6(3) . . . . ?
Re01 P1 C009 C00K 129.4(3) . . . . ?
Re01 P1 C009 C00O -47.6(3) . . . . ?
Re01 P1 C00C C01A -73.4(3) . . . . ?
Re01 P1 C00C C01E 105.1(3) . . . . ?
Re01 P1 C00M C00B -11.1(3) . . . . ?
Re01 P1 C00M C015 169.1(2) . . . . ?
Re01 N1 C00A C00J 50.8(3) . . . . ?
Re01 N1 C00A C00V 172.5(2) . . . . ?
Re01 N1 C00L C00B 74.8(3) . . . . ?
Re01 N2 C00J C00A 34.0(3) . . . . ?
Re01 N2 C00J C00Q 159.8(2) . . . . ?
Re01 N2 C00N C008 82.0(3) . . . . ?
P2 C00F C00S C01G 176.6(3) . . . . ?
P2 C00F C00Y C011 -177.2(3) . . . . ?
P2 C00G C00W C019 178.6(3) . . . . ?
P2 C00G C010 C00R 179.4(3) . . . . ?
P2 C00H C00U C016 -176.9(3) . . . . ?
P1 C009 C00K C018 -178.0(3) . . . . ?
P1 C009 C00O C01B 177.6(3) . . . . ?
P1 C00C C01A C01D -179.6(4) . . . . ?
P1 C00C C01E C01H -179.9(4) . . . . ?
P1 C00M C015 C00X 178.8(3) . . . . ?
N1 C00A C00J N2 -55.1(3) . . . . ?
N1 C00A C00J C00Q 179.5(3) . . . . ?
N1 C00A C00V C017 -173.4(3) . . . . ?
N2 C00J C00Q C014 -179.7(3) . . . . ?
C008 C00H C00U C016 1.9(5) . . . . ?
C008 C00I C00T C016 0.6(6) . . . . ?
C009 P1 C00C C01A 161.3(3) . . . . ?
C009 P1 C00C C01E -20.1(4) . . . . ?
C009 P1 C00M C00B 115.8(3) . . . . ?
C009 P1 C00M C015 -63.9(3) . . . . ?
C009 C00K C018 C012 1.7(5) . . . . ?
C009 C00O C01B C012 -0.4(5) . . . . ?
C00A N1 C00L C00B -54.8(4) . . . . ?
C00A C00J C00Q C014 -57.0(4) . . . . ?
C00A C00V C017 C014 54.7(4) . . . . ?
C00B C00M C015 C00X -1.0(6) . . . . ?
C00B C00P C00Z C00X 0.1(6) . . . . ?
C00C P1 C009 C00K -104.1(3) . . . . ?
C00C P1 C009 C00O 78.9(3) . . . . ?
C00C P1 C00M C00B -137.9(3) . . . . ?
C00C P1 C00M C015 42.4(3) . . . . ?
C00C C01A C01D C01F -1.0(7) . . . . ?
C00C C01E C01H C01F 0.2(8) . . . . ?
C00F P2 C00G C00W 6.5(3) . . . . ?
C00F P2 C00G C010 -175.2(3) . . . . ?
C00F P2 C00H C008 -95.7(3) . . . . ?
C00F P2 C00H C00U 83.1(3) . . . . ?
C00F C00S C01G C01C -0.3(6) . . . . ?
C00F C00Y C011 C01C 1.2(6) . . . . ?
C00G P2 C00F C00S 110.1(3) . . . . ?
C00G P2 C00F C00Y -73.2(3) . . . . ?
C00G P2 C00H C008 156.3(3) . . . . ?
C00G P2 C00H C00U -24.9(3) . . . . ?
C00G C00W C019 C013 1.2(6) . . . . ?
C00H P2 C00F C00S 4.0(3) . . . . ?
C00H P2 C00F C00Y -179.3(3) . . . . ?
C00H P2 C00G C00W 112.5(3) . . . . ?
C00H P2 C00G C010 -69.2(3) . . . . ?
C00H C008 C00I C00T -0.2(5) . . . . ?
C00H C008 C00N N2 -57.3(4) . . . . ?
C00H C00U C016 C00T -1.5(6) . . . . ?
C00I C008 C00H P2 177.8(2) . . . . ?
C00I C008 C00H C00U -1.0(5) . . . . ?
C00I C008 C00N N2 122.7(3) . . . . ?
C00I C00T C016 C00U 0.3(6) . . . . ?
C00J N2 C00N C008 -47.9(4) . . . . ?
C00J C00A C00V C017 -53.2(4) . . . . ?
C00J C00Q C014 C017 56.0(4) . . . . ?
C00K C009 C00O C01B 0.4(5) . . . . ?
C00L N1 C00A C00J -177.1(2) . . . . ?
C00L N1 C00A C00V -55.4(4) . . . . ?
C00L C00B C00M P1 7.8(5) . . . . ?
C00L C00B C00M C015 -172.4(3) . . . . ?
C00L C00B C00P C00Z 173.1(3) . . . . ?
C00M P1 C009 C00K 1.7(3) . . . . ?
C00M P1 C009 C00O -175.3(2) . . . . ?
C00M P1 C00C C01A 53.0(3) . . . . ?
C00M P1 C00C C01E -128.5(4) . . . . ?
C00M C00B C00L N1 -40.0(5) . . . . ?
C00M C00B C00P C00Z -2.8(5) . . . . ?
C00N N2 C00J C00A 165.7(3) . . . . ?
C00N N2 C00J C00Q -68.5(3) . . . . ?
C00N C008 C00H P2 -2.2(4) . . . . ?
C00N C008 C00H C00U 179.0(3) . . . . ?
C00N C008 C00I C00T 179.9(3) . . . . ?
C00O C009 C00K C018 -1.0(5) . . . . ?
C00P C00B C00L N1 144.4(3) . . . . ?
C00P C00B C00M P1 -176.6(3) . . . . ?
C00P C00B C00M C015 3.1(5) . . . . ?
C00Q C014 C017 C00V -55.7(4) . . . . ?
C00R C013 C019 C00W -0.9(6) . . . . ?
C00S C00F C00Y C011 -0.3(5) . . . . ?
C00V C00A C00J N2 -179.6(3) . . . . ?
C00V C00A C00J C00Q 55.0(4) . . . . ?
C00W C00G C010 C00R -2.2(5) . . . . ?
C00Y C00F C00S C01G -0.1(5) . . . . ?
C00Y C011 C01C C01G -1.6(6) . . . . ?
C00Z C00X C015 C00M -1.7(6) . . . . ?
C010 C00G C00W C019 0.3(5) . . . . ?
C010 C00R C013 C019 -1.0(6) . . . . ?
C011 C01C C01G C00S 1.1(6) . . . . ?
C013 C00R C010 C00G 2.6(6) . . . . ?
C015 C00X C00Z C00P 2.2(6) . . . . ?
C018 C012 C01B C00O 1.1(5) . . . . ?
C01A C00C C01E C01H -1.4(7) . . . . ?
C01A C01D C01F C01H -0.2(8) . . . . ?
C01B C012 C018 C00K -1.7(6) . . . . ?
C01D C01F C01H C01E 0.7(8) . . . . ?
C01E C00C C01A C01D 1.8(7) . . . . ?
C01M C01J C01L C01O 0.0 . . . . ?
C01J C01M C01I C01K 0.0 . . . . ?
C01J C01M C01I C01N -179.2(4) . . . . ?
C01J C01L C01O C01K 0.0 . . . . ?
C01L C01O C01K C01I 0.0 . . . . ?
C01O C01K C01I C01M 0.0 . . . . ?
C01O C01K C01I C01N 179.2(4) . . . . ?
C01I C01M C01J C01L 0.0 . . . . ?
